data_4125629
loop_
_publ_author_name
'Ke, Chun-Hung'
'Chen, Chien-Hong'
'Tsai, Ming-Li'
'Wang, Hsuan-Chi'
'Tsai, Fu-Te'
'Chiang, Yun-Wei'
'Shih, Wei-Chih'
'Bohle, D. Scott'
'Liaw, Wen-Feng'

_publ_section_title
;
 {Fe(NO)2}(9) Dinitrosyl Iron Complex Acting as a Vehicle for the NO
 Radical.
;
_journal_issue 1
_journal_name_full 'Journal of the American Chemical Society'
_journal_page_first 67
_journal_page_last 70
_journal_paper_doi 10.1021/jacs.6b11454
_journal_volume 139
_journal_year 2017
_chemical_formula_sum 'C20 H24 B F4 Fe N5 O3'
_chemical_formula_weight 525.10
_space_group_crystal_system orthorhombic
_space_group_IT_number 61
_space_group_name_Hall '-P 2ac 2ab'
_space_group_name_H-M_alt 'P b c a'
_symmetry_space_group_name_Hall '-P 2ac 2ab'
_symmetry_space_group_name_H-M 'P b c a'
_atom_sites_solution_hydrogens geom
_audit_creation_method SHELXL-2014/6
_cell_angle_alpha 90
_cell_angle_beta 90
_cell_angle_gamma 90
_cell_formula_units_Z 8
_cell_length_a 18.1138(5)
_cell_length_b 12.4841(3)
_cell_length_c 21.1588(6)
_cell_measurement_reflns_used 9990
_cell_measurement_temperature 100(2)
_cell_measurement_theta_max 26.3690
_cell_measurement_theta_min 2.7785
_cell_volume 4784.7(2)
_computing_cell_refinement 'SAINT V8.34A (Bruker AXS Inc., 2013)'
_computing_data_collection 'APEX2 (Bruker AXS, 2010)'
_computing_data_reduction 'SAINT V8.34A (Bruker AXS Inc., 2013)'
_computing_molecular_graphics 'SHELXTL (Sheldrick, 2008)'
_computing_publication_material SHELXTL
_computing_structure_refinement 'SHELXL-2014/6 (Sheldrick, 2014)'
_diffrn_ambient_temperature 100(2)
_diffrn_detector_area_resol_mean 8.3333
_diffrn_measured_fraction_theta_full 1.000
_diffrn_measured_fraction_theta_max 0.998
_diffrn_measurement_device_type 'Bruker APEX-II CCD'
_diffrn_measurement_method '\f and \w scans'
_diffrn_radiation_type MoK\a
_diffrn_radiation_wavelength 0.71073
_diffrn_reflns_av_R_equivalents 0.0294
_diffrn_reflns_av_unetI/netI 0.0175
_diffrn_reflns_Laue_measured_fraction_full 1.000
_diffrn_reflns_Laue_measured_fraction_max 0.998
_diffrn_reflns_limit_h_max 22
_diffrn_reflns_limit_h_min -22
_diffrn_reflns_limit_k_max 14
_diffrn_reflns_limit_k_min -15
_diffrn_reflns_limit_l_max 26
_diffrn_reflns_limit_l_min -26
_diffrn_reflns_number 37633
_diffrn_reflns_point_group_measured_fraction_full 1.000
_diffrn_reflns_point_group_measured_fraction_max 0.998
_diffrn_reflns_theta_full 25.242
_diffrn_reflns_theta_max 26.377
_diffrn_reflns_theta_min 1.925
_exptl_absorpt_coefficient_mu 0.693
_exptl_absorpt_correction_T_max 0.9485
_exptl_absorpt_correction_T_min 0.8500
_exptl_absorpt_correction_type multi-scan
_exptl_absorpt_process_details 'SADABS V2014/4 (Bruker AXS Inc.)'
_exptl_crystal_colour Black
_exptl_crystal_density_diffrn 1.458
_exptl_crystal_density_meas ?
_exptl_crystal_density_method 'not measured'
_exptl_crystal_description Tabullar
_exptl_crystal_F_000 2160
_exptl_crystal_size_max 0.20
_exptl_crystal_size_mid 0.15
_exptl_crystal_size_min 0.08
_refine_diff_density_max 0.461
_refine_diff_density_min -0.382
_refine_diff_density_rms 0.144
_refine_ls_extinction_method none
_refine_ls_goodness_of_fit_ref 1.148
_refine_ls_hydrogen_treatment constr
_refine_ls_matrix_type full
_refine_ls_number_parameters 313
_refine_ls_number_reflns 4899
_refine_ls_number_restraints 0
_refine_ls_restrained_S_all 1.148
_refine_ls_R_factor_all 0.0345
_refine_ls_R_factor_gt 0.0265
_refine_ls_shift/su_max 0.003
_refine_ls_shift/su_mean 0.000
_refine_ls_structure_factor_coef Fsqd
_refine_ls_weighting_details 'w=1/[\s^2^(Fo^2^)+(0.0570P)^2^+1.6584P] where P=(Fo^2^+2Fc^2^)/3'
_refine_ls_weighting_scheme calc
_refine_ls_wR_factor_gt 0.0807
_refine_ls_wR_factor_ref 0.0991
_reflns_Friedel_coverage 0.000
_reflns_number_gt 4322
_reflns_number_total 4899
_reflns_threshold_expression 'I > 2\s(I)'
_cod_data_source_file ja6b11454_si_002.cif
_cod_data_source_block 3-Me
_cod_depositor_comments
;
The following automatic conversions were performed:

'_exptl_crystal_density_meas' value 'not measured' was changed to '?'
- the value is perceived as not measured.

Automatic conversion script
Id: cif_fix_values 4973 2017-02-22 13:04:09Z antanas 
;
_cod_database_code 4125629
_shelx_space_group_comment
;
The symmetry employed for this shelxl refinement is uniquely defined
by the following loop, which should always be used as a source of
symmetry information in preference to the above space-group names.
They are only intended as comments.
;
_shelxl_version_number 2014/6

loop_
_space_group_symop_operation_xyz
'x, y, z'
'-x+1/2, -y, z+1/2'
'-x, y+1/2, -z+1/2'
'x+1/2, -y+1/2, -z'
'-x, -y, -z'
'x-1/2, y, -z-1/2'
'x, -y-1/2, z-1/2'
'-x-1/2, y-1/2, z'

loop_
_atom_site_label
_atom_site_type_symbol
_atom_site_fract_x
_atom_site_fract_y
_atom_site_fract_z
_atom_site_U_iso_or_equiv
_atom_site_adp_type
_atom_site_occupancy
_atom_site_site_symmetry_order
_atom_site_calc_flag
_atom_site_refinement_flags_posn
_atom_site_refinement_flags_adp
B1 B 0.34160(11) 0.77941(14) 0.86365(9) 0.0183(4) Uani 1 1 d . .
C1 C 0.64943(8) 0.62285(11) 0.65672(7) 0.0127(3) Uani 1 1 d . .
C2 C 0.68120(8) 0.59184(11) 0.71985(7) 0.0123(3) Uani 1 1 d . .
C3 C 0.68496(9) 0.58597(13) 0.59700(7) 0.0177(3) Uani 1 1 d . .
H3A H 0.6588 0.6168 0.5608 0.026 Uiso 1 1 calc R U
H3B H 0.6828 0.5076 0.5947 0.026 Uiso 1 1 calc R U
H3C H 0.7366 0.6092 0.5963 0.026 Uiso 1 1 calc R U
C4 C 0.75010(8) 0.52678(12) 0.72240(7) 0.0148(3) Uani 1 1 d . .
H4A H 0.7653 0.5177 0.7665 0.022 Uiso 1 1 calc R U
H4B H 0.7893 0.5635 0.6989 0.022 Uiso 1 1 calc R U
H4C H 0.7410 0.4564 0.7034 0.022 Uiso 1 1 calc R U
C5 C 0.55318(8) 0.71920(12) 0.60460(8) 0.0138(3) Uani 1 1 d . .
C6 C 0.49712(9) 0.65600(13) 0.57836(8) 0.0180(3) Uani 1 1 d . .
C7 C 0.45628(9) 0.69951(15) 0.52869(8) 0.0214(4) Uani 1 1 d . .
H7 H 0.4172 0.6590 0.5107 0.026 Uiso 1 1 calc R U
C8 C 0.47160(10) 0.80038(14) 0.50514(8) 0.0225(4) Uani 1 1 d . .
H8 H 0.4428 0.8290 0.4716 0.027 Uiso 1 1 calc R U
C9 C 0.52921(10) 0.85974(13) 0.53065(8) 0.0202(3) Uani 1 1 d . .
H9 H 0.5403 0.9282 0.5135 0.024 Uiso 1 1 calc R U
C10 C 0.57097(9) 0.82098(13) 0.58091(8) 0.0160(3) Uani 1 1 d . .
C11 C 0.48214(11) 0.54353(13) 0.60064(9) 0.0254(4) Uani 1 1 d . .
H11A H 0.4297 0.5270 0.5951 0.038 Uiso 1 1 calc R U
H11B H 0.4951 0.5373 0.6455 0.038 Uiso 1 1 calc R U
H11C H 0.5119 0.4931 0.5759 0.038 Uiso 1 1 calc R U
C12 C 0.63429(10) 0.88561(13) 0.60690(8) 0.0217(4) Uani 1 1 d . .
H12A H 0.6805 0.8616 0.5875 0.033 Uiso 1 1 calc R U
H12B H 0.6371 0.8757 0.6528 0.033 Uiso 1 1 calc R U
H12C H 0.6265 0.9616 0.5974 0.033 Uiso 1 1 calc R U
C13 C 0.67081(8) 0.60283(12) 0.83106(7) 0.0128(3) Uani 1 1 d . .
C14 C 0.71827(9) 0.67648(12) 0.86023(8) 0.0164(3) Uani 1 1 d . .
C15 C 0.74260(10) 0.65338(14) 0.92117(8) 0.0222(4) Uani 1 1 d . .
H15 H 0.7754 0.7013 0.9418 0.027 Uiso 1 1 calc R U
C16 C 0.71950(10) 0.56142(15) 0.95208(8) 0.0242(4) Uani 1 1 d . .
H16 H 0.7373 0.5460 0.9933 0.029 Uiso 1 1 calc R U
C17 C 0.67049(10) 0.49202(13) 0.92298(8) 0.0202(3) Uani 1 1 d . .
H17 H 0.6541 0.4301 0.9450 0.024 Uiso 1 1 calc R U
C18 C 0.64479(9) 0.51139(12) 0.86205(7) 0.0153(3) Uani 1 1 d . .
C19 C 0.74107(10) 0.77822(13) 0.82742(9) 0.0217(4) Uani 1 1 d . .
H19A H 0.6982 0.8255 0.8231 0.033 Uiso 1 1 calc R U
H19B H 0.7606 0.7611 0.7854 0.033 Uiso 1 1 calc R U
H19C H 0.7793 0.8143 0.8524 0.033 Uiso 1 1 calc R U
C20 C 0.58991(10) 0.43845(13) 0.83051(8) 0.0203(4) Uani 1 1 d . .
H20A H 0.5812 0.3757 0.8573 0.030 Uiso 1 1 calc R U
H20B H 0.6094 0.4152 0.7895 0.030 Uiso 1 1 calc R U
H20C H 0.5433 0.4769 0.8241 0.030 Uiso 1 1 calc R U
F1 F 0.38734(6) 0.85606(8) 0.83578(5) 0.0306(3) Uani 1 1 d . .
F2 F 0.27776(6) 0.76792(7) 0.82680(5) 0.0215(2) Uani 1 1 d . .
F3 F 0.32168(6) 0.81235(9) 0.92405(5) 0.0285(2) Uani 1 1 d . .
F4 F 0.37802(6) 0.68110(8) 0.86651(5) 0.0260(2) Uani 1 1 d . .
Fe1 Fe 0.55304(2) 0.72115(2) 0.75028(2) 0.01173(10) Uani 1 1 d . .
N1 N 0.46377(8) 0.68413(11) 0.73837(7) 0.0155(3) Uani 1 1 d . .
N2 N 0.56720(8) 0.85369(12) 0.75356(6) 0.0165(3) Uani 1 1 d . .
N3 N 0.53826(8) 0.70570(12) 0.84809(7) 0.0204(3) Uani 1 1 d . .
N4 N 0.59140(7) 0.68142(10) 0.66022(6) 0.0126(3) Uani 1 1 d . .
N5 N 0.64481(7) 0.62559(10) 0.76801(6) 0.0118(3) Uani 1 1 d . .
O1 O 0.40189(6) 0.68233(10) 0.72448(6) 0.0238(3) Uani 1 1 d . .
O2 O 0.56577(8) 0.94712(10) 0.75574(6) 0.0292(3) Uani 1 1 d . .
O3 O 0.53776(9) 0.78005(11) 0.87949(7) 0.0338(3) Uani 1 1 d . .

loop_
_atom_site_aniso_label
_atom_site_aniso_U_11
_atom_site_aniso_U_22
_atom_site_aniso_U_33
_atom_site_aniso_U_23
_atom_site_aniso_U_13
_atom_site_aniso_U_12
B1 0.0155(9) 0.0208(9) 0.0185(9) -0.0022(7) -0.0024(7) -0.0004(7)
C1 0.0142(7) 0.0104(7) 0.0135(7) 0.0000(6) 0.0012(6) -0.0018(6)
C2 0.0131(7) 0.0089(6) 0.0149(8) 0.0004(6) 0.0004(6) -0.0021(6)
C3 0.0201(8) 0.0198(8) 0.0131(8) -0.0005(6) 0.0020(6) 0.0039(6)
C4 0.0141(8) 0.0146(7) 0.0157(8) 0.0010(6) 0.0006(6) 0.0039(6)
C5 0.0141(8) 0.0180(8) 0.0095(8) 0.0001(6) 0.0005(6) 0.0043(6)
C6 0.0187(8) 0.0213(8) 0.0139(8) -0.0034(6) 0.0009(6) 0.0010(6)
C7 0.0172(8) 0.0315(9) 0.0156(8) -0.0059(7) -0.0032(6) 0.0029(7)
C8 0.0215(9) 0.0339(9) 0.0122(8) 0.0006(7) -0.0013(7) 0.0108(7)
C9 0.0224(9) 0.0224(8) 0.0157(8) 0.0052(6) 0.0037(7) 0.0069(7)
C10 0.0154(8) 0.0176(7) 0.0149(8) 0.0009(6) 0.0026(6) 0.0030(6)
C11 0.0299(10) 0.0223(8) 0.0240(9) -0.0027(7) -0.0029(8) -0.0067(7)
C12 0.0228(9) 0.0207(8) 0.0217(9) 0.0054(7) -0.0017(7) -0.0042(7)
C13 0.0112(7) 0.0156(7) 0.0116(7) -0.0007(6) 0.0001(6) 0.0046(6)
C14 0.0129(7) 0.0195(8) 0.0169(8) -0.0020(6) 0.0008(6) 0.0010(6)
C15 0.0185(8) 0.0299(9) 0.0182(8) -0.0061(7) -0.0040(7) 0.0005(7)
C16 0.0260(9) 0.0350(10) 0.0116(8) 0.0005(7) -0.0024(7) 0.0091(8)
C17 0.0238(9) 0.0213(8) 0.0156(8) 0.0050(6) 0.0037(7) 0.0053(7)
C18 0.0153(8) 0.0152(7) 0.0156(8) -0.0004(6) 0.0031(6) 0.0044(6)
C19 0.0207(9) 0.0217(8) 0.0227(9) -0.0012(7) -0.0018(7) -0.0068(7)
C20 0.0224(9) 0.0161(7) 0.0225(9) 0.0019(6) 0.0015(7) -0.0034(6)
F1 0.0253(6) 0.0279(5) 0.0386(6) -0.0003(5) 0.0023(5) -0.0071(5)
F2 0.0195(5) 0.0232(5) 0.0217(5) -0.0009(4) -0.0062(4) 0.0006(4)
F3 0.0289(6) 0.0375(6) 0.0193(5) -0.0069(5) -0.0035(4) 0.0054(5)
F4 0.0239(5) 0.0251(5) 0.0291(6) -0.0013(4) -0.0062(4) 0.0069(4)
Fe1 0.01178(15) 0.01189(15) 0.01151(15) 0.00009(8) 0.00040(8) 0.00239(8)
N1 0.0157(7) 0.0145(7) 0.0162(7) 0.0008(5) 0.0018(6) 0.0016(6)
N2 0.0183(7) 0.0162(7) 0.0151(7) -0.0013(5) 0.0005(5) 0.0026(6)
N3 0.0171(7) 0.0281(7) 0.0158(7) 0.0000(6) 0.0008(6) 0.0065(6)
N4 0.0142(6) 0.0127(6) 0.0110(6) 0.0012(5) -0.0005(5) -0.0003(5)
N5 0.0128(6) 0.0107(6) 0.0119(6) 0.0006(5) -0.0010(5) -0.0002(5)
O1 0.0146(6) 0.0246(6) 0.0323(7) -0.0011(5) -0.0019(5) -0.0004(5)
O2 0.0376(8) 0.0133(6) 0.0369(8) -0.0032(5) 0.0005(6) 0.0020(6)
O3 0.0397(9) 0.0383(8) 0.0234(7) -0.0030(6) 0.0043(6) 0.0047(6)

loop_
_atom_type_symbol
_atom_type_description
_atom_type_scat_dispersion_real
_atom_type_scat_dispersion_imag
_atom_type_scat_source
C C 0.0033 0.0016 'International Tables Vol C Tables 4.2.6.8 and 6.1.1.4'
F F 0.0171 0.0103 'International Tables Vol C Tables 4.2.6.8 and 6.1.1.4'
Fe Fe 0.3463 0.8444 'International Tables Vol C Tables 4.2.6.8 and 6.1.1.4'
B B 0.0013 0.0007 'International Tables Vol C Tables 4.2.6.8 and 6.1.1.4'
N N 0.0061 0.0033 'International Tables Vol C Tables 4.2.6.8 and 6.1.1.4'
O O 0.0106 0.0060 'International Tables Vol C Tables 4.2.6.8 and 6.1.1.4'
H H 0.0000 0.0000 'International Tables Vol C Tables 4.2.6.8 and 6.1.1.4'

loop_
_geom_angle_atom_site_label_1
_geom_angle_atom_site_label_2
_geom_angle_atom_site_label_3
_geom_angle
F3 B1 F4 110.08(15)
F3 B1 F1 109.85(14)
F4 B1 F1 109.92(15)
F3 B1 F2 109.12(15)
F4 B1 F2 108.92(13)
F1 B1 F2 108.94(14)
N4 C1 C3 125.36(14)
N4 C1 C2 114.13(13)
C3 C1 C2 120.51(13)
N5 C2 C4 125.44(14)
N5 C2 C1 115.05(13)
C4 C2 C1 119.51(13)
C1 C3 H3A 109.5
C1 C3 H3B 109.5
H3A C3 H3B 109.5
C1 C3 H3C 109.5
H3A C3 H3C 109.5
H3B C3 H3C 109.5
C2 C4 H4A 109.5
C2 C4 H4B 109.5
H4A C4 H4B 109.5
C2 C4 H4C 109.5
H4A C4 H4C 109.5
H4B C4 H4C 109.5
C6 C5 C10 122.34(15)
C6 C5 N4 119.11(14)
C10 C5 N4 118.46(14)
C7 C6 C5 117.62(15)
C7 C6 C11 120.22(15)
C5 C6 C11 122.13(15)
C8 C7 C6 121.31(16)
C8 C7 H7 119.3
C6 C7 H7 119.3
C7 C8 C9 119.79(16)
C7 C8 H8 120.1
C9 C8 H8 120.1
C8 C9 C10 121.32(16)
C8 C9 H9 119.3
C10 C9 H9 119.3
C9 C10 C5 117.57(15)
C9 C10 C12 120.44(15)
C5 C10 C12 121.96(14)
C6 C11 H11A 109.5
C6 C11 H11B 109.5
H11A C11 H11B 109.5
C6 C11 H11C 109.5
H11A C11 H11C 109.5
H11B C11 H11C 109.5
C10 C12 H12A 109.5
C10 C12 H12B 109.5
H12A C12 H12B 109.5
C10 C12 H12C 109.5
H12A C12 H12C 109.5
H12B C12 H12C 109.5
C18 C13 C14 122.39(14)
C18 C13 N5 118.96(14)
C14 C13 N5 118.55(13)
C15 C14 C13 117.76(15)
C15 C14 C19 120.98(15)
C13 C14 C19 121.25(15)
C16 C15 C14 120.85(16)
C16 C15 H15 119.6
C14 C15 H15 119.6
C17 C16 C15 120.13(15)
C17 C16 H16 119.9
C15 C16 H16 119.9
C16 C17 C18 121.17(15)
C16 C17 H17 119.4
C18 C17 H17 119.4
C17 C18 C13 117.60(15)
C17 C18 C20 121.79(14)
C13 C18 C20 120.60(14)
C14 C19 H19A 109.5
C14 C19 H19B 109.5
H19A C19 H19B 109.5
C14 C19 H19C 109.5
H19A C19 H19C 109.5
H19B C19 H19C 109.5
C18 C20 H20A 109.5
C18 C20 H20B 109.5
H20A C20 H20B 109.5
C18 C20 H20C 109.5
H20A C20 H20C 109.5
H20B C20 H20C 109.5
N2 Fe1 N1 114.83(7)
N2 Fe1 N5 115.88(6)
N1 Fe1 N5 129.10(6)
N2 Fe1 N4 102.79(6)
N1 Fe1 N4 96.70(6)
N5 Fe1 N4 76.26(5)
N2 Fe1 N3 93.98(6)
N1 Fe1 N3 89.99(6)
N5 Fe1 N3 82.60(5)
N4 Fe1 N3 157.20(5)
O1 N1 Fe1 164.25(13)
O2 N2 Fe1 169.93(15)
O3 N3 Fe1 120.06(12)
C1 N4 C5 122.14(13)
C1 N4 Fe1 117.43(10)
C5 N4 Fe1 120.42(10)
C2 N5 C13 120.08(13)
C2 N5 Fe1 117.07(11)
C13 N5 Fe1 122.72(10)

loop_
_geom_bond_atom_site_label_1
_geom_bond_atom_site_label_2
_geom_bond_distance
B1 F3 1.390(2)
B1 F4 1.395(2)
B1 F1 1.396(2)
B1 F2 1.402(2)
C1 N4 1.283(2)
C1 C3 1.491(2)
C1 C2 1.505(2)
C2 N5 1.285(2)
C2 C4 1.490(2)
C3 H3A 0.9800
C3 H3B 0.9800
C3 H3C 0.9800
C4 H4A 0.9800
C4 H4B 0.9800
C4 H4C 0.9800
C5 C6 1.401(2)
C5 C10 1.403(2)
C5 N4 1.445(2)
C6 C7 1.395(2)
C6 C11 1.506(2)
C7 C8 1.382(3)
C7 H7 0.9500
C8 C9 1.389(3)
C8 H8 0.9500
C9 C10 1.392(2)
C9 H9 0.9500
C10 C12 1.506(2)
C11 H11A 0.9800
C11 H11B 0.9800
C11 H11C 0.9800
C12 H12A 0.9800
C12 H12B 0.9800
C12 H12C 0.9800
C13 C18 1.398(2)
C13 C14 1.402(2)
C13 N5 1.4429(19)
C14 C15 1.393(2)
C14 C19 1.505(2)
C15 C16 1.386(3)
C15 H15 0.9500
C16 C17 1.385(3)
C16 H16 0.9500
C17 C18 1.392(2)
C17 H17 0.9500
C18 C20 1.504(2)
C19 H19A 0.9800
C19 H19B 0.9800
C19 H19C 0.9800
C20 H20A 0.9800
C20 H20B 0.9800
C20 H20C 0.9800
Fe1 N2 1.6759(15)
Fe1 N1 1.7006(15)
Fe1 N5 2.0801(13)
Fe1 N4 2.0881(13)
Fe1 N3 2.0957(15)
N1 O1 1.1590(18)
N2 O2 1.168(2)
N3 O3 1.141(2)

loop_
_cod_changelog_entry_id
_cod_changelog_entry_author
_cod_changelog_entry_date
_cod_changelog_entry_text
1 'Vaitkus, Antanas' 2023-12-21T11:27:00+02:00
;
 Removed extra trailing star ('*') symbols from the '_shelx_hkl_checksum' data
 item value. This modification resulted in a correct checksum value. 
;
